data_4509289
loop_
_publ_author_name
'Telfer, Shane G.'
'Wuest, James D.'

_publ_section_title
;
 Metallotectons: Comparison of Molecular Networks Built from Racemic and
 Enantiomerically Pure Tris(dipyrrinato)cobalt(III) Complexes
;
_journal_issue 4
_journal_name_full 'Crystal Growth &amp; Design'
_journal_page_first 1923
_journal_paper_doi 10.1021/cg8011734
_journal_volume 9
_journal_year 2009
_chemical_absolute_configuration rmad
_chemical_compound_source 'Synthesized by the authors. See text'
_chemical_formula_sum 'C48 H30 Co N9'
_chemical_formula_weight 791.74
_chemical_name_systematic
;
 ?
;
_space_group_IT_number 18
_symmetry_cell_setting orthorhombic
_symmetry_space_group_name_Hall 'P 2 2ab'
_symmetry_space_group_name_H-M 'P 21 21 2'
_atom_sites_solution_hydrogens geom
_atom_sites_solution_primary direct
_atom_sites_solution_secondary difmap
_audit_creation_method SHELXL-97
_cell_angle_alpha 90.00
_cell_angle_beta 90.00
_cell_angle_gamma 90.00
_cell_formula_units_Z 4
_cell_length_a 16.8939(8)
_cell_length_b 31.7723(15)
_cell_length_c 8.2865(4)
_cell_measurement_reflns_used 13932
_cell_measurement_temperature 100(2)
_cell_measurement_theta_max 27.73
_cell_measurement_theta_min 2.22
_cell_volume 4447.8(4)
_computing_cell_refinement 'SMART (Bruker, 2003)'
_computing_data_collection 'SMART (Bruker, 2003)'
_computing_data_reduction 'SAINT (Bruker, 2004)'
_computing_molecular_graphics 'SHELXTL (Bruker, 1997)'
_computing_publication_material 'UdMX (local program)'
_computing_structure_refinement 'SHELXL97 (Sheldrick, 1997)'
_computing_structure_solution 'SHELXS97 (Sheldrick, 1997)'
_diffrn_ambient_temperature 100(2)
_diffrn_detector_area_resol_mean 5.5
_diffrn_measured_fraction_theta_full 0.999
_diffrn_measured_fraction_theta_max 0.999
_diffrn_measurement_device_type 'Bruker Smart 6000'
_diffrn_measurement_method \w
_diffrn_radiation_monochromator 'Montel 200 optics'
_diffrn_radiation_source 'Rotating Anode'
_diffrn_radiation_type CuK\a
_diffrn_radiation_wavelength 1.54178
_diffrn_reflns_av_R_equivalents 0.052
_diffrn_reflns_av_sigmaI/netI 0.0875
_diffrn_reflns_limit_h_max 17
_diffrn_reflns_limit_h_min -17
_diffrn_reflns_limit_k_max 33
_diffrn_reflns_limit_k_min -33
_diffrn_reflns_limit_l_max 8
_diffrn_reflns_limit_l_min -8
_diffrn_reflns_number 681761
_diffrn_reflns_theta_full 54.10
_diffrn_reflns_theta_max 54.10
_diffrn_reflns_theta_min 2.78
_diffrn_standards_decay_% -0.33
_diffrn_standards_number 340
_exptl_absorpt_coefficient_mu 3.354
_exptl_absorpt_correction_T_max 1.0000
_exptl_absorpt_correction_T_min 0.8600
_exptl_absorpt_correction_type multi-scan
_exptl_absorpt_process_details 'Sadabs (Sheldrick,1996)'
_exptl_crystal_colour orange
_exptl_crystal_density_diffrn 1.182
_exptl_crystal_density_method 'not measured'
_exptl_crystal_description plate
_exptl_crystal_F_000 1632
_exptl_crystal_size_max 0.15
_exptl_crystal_size_mid 0.10
_exptl_crystal_size_min 0.05
_refine_diff_density_max 0.539
_refine_diff_density_min -0.372
_refine_diff_density_rms 0.086
_refine_ls_abs_structure_details 'Flack H D (1983), 2296 Friedel Pairs'
_refine_ls_abs_structure_Flack -0.014(7)
_refine_ls_extinction_method none
_refine_ls_goodness_of_fit_ref 1.001
_refine_ls_hydrogen_treatment constr
_refine_ls_matrix_type full
_refine_ls_number_parameters 524
_refine_ls_number_reflns 5394
_refine_ls_number_restraints 0
_refine_ls_restrained_S_all 1.001
_refine_ls_R_factor_all 0.0980
_refine_ls_R_factor_gt 0.0534
_refine_ls_shift/su_max 0.000
_refine_ls_shift/su_mean 0.000
_refine_ls_structure_factor_coef Fsqd
_refine_ls_weighting_details 'calc w=1/[\s^2^(Fo^2^)+(0.1045P)^2^+0.0000P] where P=(Fo^2^+2Fc^2^)/3'
_refine_ls_weighting_scheme calc
_refine_ls_wR_factor_gt 0.1616
_refine_ls_wR_factor_ref 0.1783
_reflns_number_gt 3203
_reflns_number_total 5394
_reflns_threshold_expression I>2\s(I)
_cod_data_source_file cg8011734sup1.cif
_cod_data_source_block lambda_1b
_cod_depositor_comments
;
The following automatic conversions were performed:

'_symmetry_cell_setting' value 'Orthorhombic' changed to
'orthorhombic' according to
/home/saulius/struct/CIF-dictionaries/cif_core.dic dictionary named
'cif_core.dic' version 2.4.2 from 2011-04-26.

'_geom_bond_publ_flag'
value 'Y' changed to 'y' according to
/home/saulius/struct/CIF-dictionaries/cif_core.dic dictionary named
'cif_core.dic' version 2.4.2 from 2011-04-26 (99
times).

'_geom_angle_publ_flag' value 'Y' changed to 'y' according
to /home/saulius/struct/CIF-dictionaries/cif_core.dic dictionary
named 'cif_core.dic' version 2.4.2 from 2011-04-26 (171 time).

Automatic conversion script
Id: cif_fix_values 1891 2012-01-12 08:04:46Z andrius 
;
_cod_original_sg_symbol_H-M P21212
_cod_database_code 4509289

loop_
_symmetry_equiv_pos_as_xyz
'x, y, z'
'-x, -y, z'
'x+1/2, -y+1/2, -z'
'-x+1/2, y+1/2, -z'

loop_
_atom_site_label
_atom_site_type_symbol
_atom_site_fract_x
_atom_site_fract_y
_atom_site_fract_z
_atom_site_U_iso_or_equiv
_atom_site_adp_type
_atom_site_occupancy
_atom_site_symmetry_multiplicity
_atom_site_calc_flag
_atom_site_refinement_flags
Co1 Co 0.08983(6) 0.26028(3) 0.50049(16) 0.0365(4) Uani 1 1 d .
N1 N 0.1521(3) 0.25656(18) 0.6951(7) 0.0363(15) Uani 1 1 d .
N2 N 0.1620(3) 0.21885(17) 0.4147(7) 0.0361(16) Uani 1 1 d .
N3 N 0.1537(3) 0.30552(17) 0.4146(8) 0.0370(16) Uani 1 1 d .
N4 N 0.0268(3) 0.30497(17) 0.5950(8) 0.0363(15) Uani 1 1 d .
N5 N 0.0265(3) 0.26092(18) 0.3075(7) 0.0359(15) Uani 1 1 d .
N6 N 0.0177(4) 0.21736(17) 0.5763(7) 0.0365(16) Uani 1 1 d .
N7 N 0.5033(6) 0.4484(3) 1.0314(11) 0.111(3) Uani 1 1 d .
N8 N -0.2774(6) 0.4772(3) -0.0082(14) 0.128(4) Uani 1 1 d .
N9 N 0.1168(4) -0.0608(2) 0.4947(10) 0.072(2) Uani 1 1 d .
C1 C 0.1474(4) 0.2263(2) 0.8078(10) 0.043(2) Uani 1 1 d .
H1 H 0.1132 0.2026 0.8018 0.052 Uiso 1 1 calc R
C2 C 0.1996(4) 0.2342(2) 0.9349(9) 0.048(2) Uani 1 1 d .
H2 H 0.2077 0.2172 1.0279 0.058 Uiso 1 1 calc R
C3 C 0.2369(4) 0.2712(2) 0.8987(10) 0.046(2) Uani 1 1 d .
H3 H 0.2753 0.2852 0.9631 0.055 Uiso 1 1 calc R
C4 C 0.2076(4) 0.2849(2) 0.7474(10) 0.043(2) Uani 1 1 d .
C5 C 0.2298(4) 0.3212(2) 0.6614(11) 0.044(2) Uani 1 1 d .
C6 C 0.2036(4) 0.3312(2) 0.5047(11) 0.0393(18) Uani 1 1 d .
C7 C 0.2295(5) 0.3652(2) 0.4067(12) 0.051(2) Uani 1 1 d .
H7 H 0.2628 0.3878 0.4382 0.061 Uiso 1 1 calc R
C8 C 0.1973(5) 0.3587(2) 0.2597(11) 0.049(2) Uani 1 1 d .
H8 H 0.2046 0.3758 0.1668 0.059 Uiso 1 1 calc R
C9 C 0.1516(4) 0.3224(2) 0.2694(11) 0.043(2) Uani 1 1 d .
H9 H 0.1223 0.3111 0.1817 0.051 Uiso 1 1 calc R
C10 C 0.2878(5) 0.3496(2) 0.7425(10) 0.047(2) Uani 1 1 d .
C11 C 0.3670(5) 0.3373(2) 0.7611(10) 0.052(2) Uani 1 1 d .
H11 H 0.3837 0.3107 0.7207 0.062 Uiso 1 1 calc R
C12 C 0.4216(5) 0.3634(3) 0.8379(10) 0.059(2) Uani 1 1 d .
H12 H 0.4753 0.3550 0.8496 0.071 Uiso 1 1 calc R
C13 C 0.3959(6) 0.4018(3) 0.8965(11) 0.060(2) Uani 1 1 d .
C14 C 0.3189(6) 0.4147(2) 0.8776(11) 0.063(3) Uani 1 1 d .
H14 H 0.3029 0.4415 0.9171 0.076 Uiso 1 1 calc R
C15 C 0.2642(5) 0.3889(2) 0.8007(11) 0.059(2) Uani 1 1 d .
H15 H 0.2109 0.3979 0.7880 0.070 Uiso 1 1 calc R
C16 C 0.4542(6) 0.4288(3) 0.9732(12) 0.076(3) Uani 1 1 d .
C18 C 0.0311(4) 0.2331(2) 0.1867(10) 0.044(2) Uani 1 1 d .
H18 H 0.0648 0.2092 0.1868 0.053 Uiso 1 1 calc R
C19 C -0.0203(5) 0.2438(3) 0.0591(9) 0.052(2) Uani 1 1 d .
H19 H -0.0276 0.2286 -0.0385 0.063 Uiso 1 1 calc R
C20 C -0.0583(5) 0.2809(3) 0.1039(10) 0.050(2) Uani 1 1 d .
H20 H -0.0962 0.2962 0.0429 0.060 Uiso 1 1 calc R
C21 C -0.0288(4) 0.2912(2) 0.2598(10) 0.0403(19) Uani 1 1 d .
C22 C -0.0489(4) 0.3263(2) 0.3526(10) 0.044(2) Uani 1 1 d .
C23 C -0.0224(4) 0.3329(2) 0.5079(12) 0.0428(19) Uani 1 1 d .
C24 C -0.0475(5) 0.3657(2) 0.6164(12) 0.054(2) Uani 1 1 d .
H24 H -0.0807 0.3888 0.5902 0.064 Uiso 1 1 calc R
C25 C -0.0142(4) 0.3572(2) 0.7680(12) 0.051(2) Uani 1 1 d .
H25 H -0.0204 0.3730 0.8645 0.061 Uiso 1 1 calc R
C26 C 0.0316(4) 0.3191(2) 0.7459(11) 0.044(2) Uani 1 1 d .
H26 H 0.0615 0.3059 0.8287 0.052 Uiso 1 1 calc R
C27 C -0.1007(5) 0.3582(2) 0.2784(10) 0.053(2) Uani 1 1 d .
C28 C -0.1781(5) 0.3504(3) 0.2463(11) 0.059(2) Uani 1 1 d .
H28 H -0.1999 0.3240 0.2758 0.071 Uiso 1 1 calc R
C29 C -0.2256(5) 0.3796(3) 0.1725(13) 0.074(3) Uani 1 1 d .
H29 H -0.2794 0.3732 0.1497 0.089 Uiso 1 1 calc R
C30 C -0.1177(7) 0.4265(3) 0.1653(14) 0.100(4) Uani 1 1 d .
H30 H -0.0963 0.4531 0.1362 0.120 Uiso 1 1 calc R
C31 C -0.0694(5) 0.3963(3) 0.2421(13) 0.083(3) Uani 1 1 d .
H31 H -0.0159 0.4026 0.2680 0.100 Uiso 1 1 calc R
C32 C -0.2406(6) 0.4507(3) 0.0537(13) 0.103(4) Uani 1 1 d .
C34 C 0.2338(5) 0.2264(2) 0.3560(9) 0.040(2) Uani 1 1 d .
H34 H 0.2541 0.2539 0.3385 0.048 Uiso 1 1 calc R
C35 C 0.2765(5) 0.1895(2) 0.3225(9) 0.047(2) Uani 1 1 d .
H35 H 0.3284 0.1874 0.2792 0.056 Uiso 1 1 calc R
C36 C 0.2278(5) 0.1571(2) 0.3651(9) 0.049(2) Uani 1 1 d .
H36 H 0.2400 0.1280 0.3570 0.059 Uiso 1 1 calc R
C37 C 0.1551(5) 0.1744(2) 0.4240(9) 0.040(2) Uani 1 1 d .
C38 C 0.0887(4) 0.15387(19) 0.4900(10) 0.0401(18) Uani 1 1 d .
C39 C 0.0245(4) 0.1737(2) 0.5593(8) 0.037(2) Uani 1 1 d .
C40 C -0.0444(4) 0.1545(2) 0.6220(10) 0.042(2) Uani 1 1 d .
H40 H -0.0553 0.1252 0.6276 0.050 Uiso 1 1 calc R
C41 C -0.0925(4) 0.1866(2) 0.6732(9) 0.046(2) Uani 1 1 d .
H41 H -0.1431 0.1836 0.7218 0.056 Uiso 1 1 calc R
C42 C -0.0533(5) 0.2245(2) 0.6406(9) 0.042(2) Uani 1 1 d .
H42 H -0.0745 0.2516 0.6616 0.050 Uiso 1 1 calc R
C43 C 0.0917(4) 0.1065(2) 0.4919(12) 0.0456(19) Uani 1 1 d .
C44 C 0.0872(4) 0.0842(2) 0.6340(10) 0.043(2) Uani 1 1 d .
H44 H 0.0807 0.0987 0.7332 0.052 Uiso 1 1 calc R
C45 C 0.0920(5) 0.0407(2) 0.6335(11) 0.053(2) Uani 1 1 d .
H45 H 0.0889 0.0256 0.7322 0.064 Uiso 1 1 calc R
C46 C 0.1012(4) 0.0193(2) 0.4891(12) 0.048(2) Uani 1 1 d .
C47 C 0.1036(5) 0.0410(2) 0.3455(12) 0.057(2) Uani 1 1 d .
H47 H 0.1080 0.0260 0.2466 0.068 Uiso 1 1 calc R
C48 C 0.0995(4) 0.0848(2) 0.3443(11) 0.052(2) Uani 1 1 d .
H48 H 0.1020 0.0999 0.2453 0.063 Uiso 1 1 calc R
C49 C 0.1083(4) -0.0251(3) 0.4891(12) 0.060(2) Uani 1 1 d .
C33 C -0.1951(6) 0.4175(3) 0.1326(13) 0.080(3) Uani 1 1 d .

loop_
_atom_site_aniso_label
_atom_site_aniso_U_11
_atom_site_aniso_U_22
_atom_site_aniso_U_33
_atom_site_aniso_U_23
_atom_site_aniso_U_13
_atom_site_aniso_U_12
Co1 0.0333(6) 0.0347(6) 0.0415(7) 0.0012(8) -0.0010(6) -0.0004(5)
N1 0.031(4) 0.039(4) 0.038(4) 0.000(4) 0.001(3) 0.001(3)
N2 0.033(4) 0.041(4) 0.035(4) 0.002(3) 0.001(3) -0.002(3)
N3 0.034(4) 0.034(3) 0.043(4) -0.002(3) -0.002(3) -0.004(3)
N4 0.039(4) 0.036(4) 0.035(4) 0.002(3) 0.004(3) 0.001(3)
N5 0.033(4) 0.038(3) 0.037(4) 0.005(3) -0.002(3) -0.005(3)
N6 0.031(4) 0.038(4) 0.041(4) 0.001(3) 0.003(3) 0.000(3)
N7 0.140(8) 0.094(6) 0.098(8) -0.002(5) -0.048(7) -0.063(6)
N8 0.118(7) 0.109(7) 0.158(9) 0.028(7) -0.056(8) 0.033(6)
N9 0.073(5) 0.051(4) 0.091(6) 0.007(5) 0.021(5) 0.008(4)
C1 0.042(5) 0.039(5) 0.048(6) 0.004(4) 0.006(4) 0.003(4)
C2 0.046(5) 0.061(6) 0.038(6) 0.003(4) -0.004(4) 0.010(4)
C3 0.038(5) 0.057(5) 0.042(5) -0.002(4) -0.003(4) -0.006(4)
C4 0.039(5) 0.043(5) 0.047(6) -0.004(4) 0.000(4) 0.004(4)
C5 0.030(5) 0.034(5) 0.067(6) -0.006(5) 0.009(5) 0.000(4)
C6 0.038(5) 0.040(4) 0.040(5) 0.006(5) 0.005(5) 0.005(4)
C7 0.040(5) 0.036(5) 0.076(7) -0.001(5) 0.010(5) 0.001(4)
C8 0.047(5) 0.053(5) 0.048(6) 0.013(5) 0.003(5) 0.004(4)
C9 0.039(5) 0.039(5) 0.050(6) 0.007(5) 0.001(4) -0.005(4)
C10 0.043(6) 0.046(5) 0.052(6) 0.000(4) 0.004(5) -0.003(4)
C11 0.050(6) 0.041(5) 0.064(6) 0.001(5) -0.008(5) -0.001(4)
C12 0.055(6) 0.052(5) 0.069(7) 0.002(5) -0.018(5) -0.008(5)
C13 0.061(7) 0.064(6) 0.055(6) -0.008(5) -0.015(5) -0.018(5)
C14 0.086(8) 0.042(5) 0.062(6) -0.014(5) 0.007(6) -0.012(5)
C15 0.050(5) 0.054(5) 0.071(7) -0.015(5) 0.003(5) -0.001(5)
C16 0.097(7) 0.067(6) 0.065(7) 0.006(6) -0.011(6) -0.025(6)
C18 0.042(5) 0.044(5) 0.047(6) -0.002(4) -0.001(4) -0.005(4)
C19 0.048(5) 0.066(6) 0.043(6) 0.004(5) -0.006(4) -0.011(5)
C20 0.042(5) 0.061(6) 0.047(6) 0.015(5) 0.000(4) -0.006(4)
C21 0.034(5) 0.042(5) 0.045(6) 0.003(5) -0.001(4) -0.002(4)
C22 0.034(5) 0.048(5) 0.049(6) 0.009(5) -0.004(4) -0.004(4)
C23 0.037(4) 0.032(4) 0.059(6) 0.007(5) -0.001(5) -0.003(3)
C24 0.048(5) 0.037(5) 0.075(7) -0.006(5) 0.000(5) 0.001(4)
C25 0.042(5) 0.039(5) 0.071(7) -0.009(5) 0.003(5) 0.000(4)
C26 0.047(5) 0.037(4) 0.046(6) 0.005(4) 0.007(4) -0.002(4)
C27 0.047(6) 0.048(5) 0.064(6) 0.012(5) -0.017(5) 0.002(4)
C28 0.041(6) 0.071(6) 0.066(6) 0.015(5) -0.009(5) 0.004(5)
C29 0.047(6) 0.070(6) 0.106(8) 0.017(6) -0.018(6) 0.002(5)
C30 0.101(9) 0.066(7) 0.133(10) 0.034(7) -0.031(8) 0.003(6)
C31 0.061(6) 0.057(6) 0.131(10) 0.036(6) -0.020(6) 0.004(5)
C32 0.099(9) 0.096(8) 0.115(11) 0.022(7) -0.037(7) 0.030(7)
C34 0.041(5) 0.041(5) 0.037(5) 0.009(4) -0.003(4) -0.006(4)
C35 0.036(5) 0.050(5) 0.054(6) 0.012(4) 0.004(4) 0.011(4)
C36 0.055(6) 0.042(5) 0.051(6) 0.006(4) 0.012(5) 0.011(5)
C37 0.043(5) 0.033(5) 0.044(5) 0.007(4) 0.003(4) 0.007(4)
C38 0.046(5) 0.033(4) 0.041(5) -0.006(4) 0.001(5) -0.005(4)
C39 0.039(5) 0.037(5) 0.035(5) -0.004(4) 0.000(4) 0.002(4)
C40 0.037(5) 0.034(4) 0.054(6) -0.001(4) -0.001(4) 0.002(4)
C41 0.038(5) 0.053(5) 0.049(5) -0.003(4) 0.001(4) -0.014(4)
C42 0.043(5) 0.038(5) 0.046(5) 0.005(4) -0.006(4) -0.004(4)
C43 0.044(4) 0.036(4) 0.057(6) 0.000(5) 0.008(5) 0.008(3)
C44 0.050(5) 0.040(5) 0.041(6) 0.003(4) 0.003(4) -0.003(4)
C45 0.049(5) 0.045(6) 0.065(7) 0.005(5) 0.011(5) 0.004(4)
C46 0.048(5) 0.034(4) 0.062(6) 0.012(6) 0.008(5) 0.003(3)
C47 0.059(6) 0.042(5) 0.069(7) -0.002(5) 0.010(5) 0.007(4)
C48 0.059(6) 0.040(5) 0.058(6) -0.002(5) 0.009(5) 0.001(4)
C49 0.054(5) 0.036(5) 0.089(7) -0.001(6) 0.011(6) 0.006(4)
C33 0.058(7) 0.089(8) 0.094(8) 0.011(7) -0.028(6) 0.021(6)

loop_
_atom_type_symbol
_atom_type_description
_atom_type_scat_dispersion_real
_atom_type_scat_dispersion_imag
_atom_type_scat_source
C C 0.0181 0.0091 'International Tables Vol C Tables 4.2.6.8 and 6.1.1.4'
H H 0.0000 0.0000 'International Tables Vol C Tables 4.2.6.8 and 6.1.1.4'
Co Co -2.3653 3.6143 'International Tables Vol C Tables 4.2.6.8 and 6.1.1.4'
N N 0.0311 0.0180 'International Tables Vol C Tables 4.2.6.8 and 6.1.1.4'

loop_
_geom_angle_atom_site_label_1
_geom_angle_atom_site_label_2
_geom_angle_atom_site_label_3
_geom_angle
_geom_angle_publ_flag
N5 Co1 N1 177.0(2) y
N5 Co1 N2 93.0(3) y
N1 Co1 N2 85.5(2) y
N5 Co1 N3 89.8(3) y
N1 Co1 N3 92.8(3) y
N2 Co1 N3 91.1(2) y
N5 Co1 N6 85.8(2) y
N1 Co1 N6 91.6(3) y
N2 Co1 N6 92.1(2) y
N3 Co1 N6 174.7(3) y
N5 Co1 N4 91.3(3) y
N1 Co1 N4 90.4(2) y
N2 Co1 N4 174.1(3) y
N3 Co1 N4 84.9(2) y
N6 Co1 N4 92.2(2) y
C1 N1 C4 106.9(6) y
C1 N1 Co1 126.4(5) y
C4 N1 Co1 126.6(5) y
C34 N2 C37 106.0(6) y
C34 N2 Co1 126.0(5) y
C37 N2 Co1 127.3(5) y
C9 N3 C6 105.5(6) y
C9 N3 Co1 128.6(5) y
C6 N3 Co1 125.2(5) y
C26 N4 C23 107.7(6) y
C26 N4 Co1 126.3(5) y
C23 N4 Co1 125.2(5) y
C18 N5 C21 106.4(6) y
C18 N5 Co1 125.6(5) y
C21 N5 Co1 127.8(5) y
C42 N6 C39 106.4(6) y
C42 N6 Co1 125.3(5) y
C39 N6 Co1 127.9(5) y
N1 C1 C2 111.0(7) y
N1 C1 H1 124.5 y
C2 C1 H1 124.5 y
C3 C2 C1 106.2(7) y
C3 C2 H2 126.9 y
C1 C2 H2 126.9 y
C2 C3 C4 107.3(7) y
C2 C3 H3 126.3 y
C4 C3 H3 126.3 y
N1 C4 C5 124.2(8) y
N1 C4 C3 108.4(6) y
C5 C4 C3 127.4(7) y
C4 C5 C6 124.6(7) y
C4 C5 C10 116.3(7) y
C6 C5 C10 119.1(7) y
N3 C6 C5 123.6(7) y
N3 C6 C7 109.0(7) y
C5 C6 C7 127.0(7) y
C8 C7 C6 106.0(7) y
C8 C7 H7 127.0 y
C6 C7 H7 127.0 y
C7 C8 C9 107.4(8) y
C7 C8 H8 126.3 y
C9 C8 H8 126.3 y
N3 C9 C8 112.0(8) y
N3 C9 H9 124.0 y
C8 C9 H9 124.0 y
C15 C10 C11 119.0(7) y
C15 C10 C5 120.6(7) y
C11 C10 C5 120.4(7) y
C12 C11 C10 121.0(7) y
C12 C11 H11 119.5 y
C10 C11 H11 119.5 y
C13 C12 C11 118.5(8) y
C13 C12 H12 120.8 y
C11 C12 H12 120.8 y
C14 C13 C12 121.5(8) y
C14 C13 C16 121.0(8) y
C12 C13 C16 117.5(9) y
C13 C14 C15 120.3(8) y
C13 C14 H14 119.9 y
C15 C14 H14 119.9 y
C14 C15 C10 119.7(8) y
C14 C15 H15 120.1 y
C10 C15 H15 120.1 y
N7 C16 C13 176.1(11) y
N5 C18 C19 111.5(7) y
N5 C18 H18 124.3 y
C19 C18 H18 124.3 y
C20 C19 C18 106.7(7) y
C20 C19 H19 126.6 y
C18 C19 H19 126.6 y
C19 C20 C21 106.0(7) y
C19 C20 H20 127.0 y
C21 C20 H20 127.0 y
C22 C21 N5 123.8(7) y
C22 C21 C20 126.7(7) y
N5 C21 C20 109.4(7) y
C23 C22 C21 123.8(7) y
C23 C22 C27 118.5(7) y
C21 C22 C27 117.7(7) y
C22 C23 N4 124.9(7) y
C22 C23 C24 126.7(7) y
N4 C23 C24 107.9(8) y
C25 C24 C23 107.6(7) y
C25 C24 H24 126.2 y
C23 C24 H24 126.2 y
C24 C25 C26 105.2(7) y
C24 C25 H25 127.4 y
C26 C25 H25 127.4 y
N4 C26 C25 111.6(7) y
N4 C26 H26 124.2 y
C25 C26 H26 124.2 y
C31 C27 C28 119.8(8) y
C31 C27 C22 118.4(7) y
C28 C27 C22 121.8(7) y
C27 C28 C29 121.9(8) y
C27 C28 H28 119.1 y
C29 C28 H28 119.1 y
C33 C29 C28 119.3(8) y
C33 C29 H29 120.3 y
C28 C29 H29 120.3 y
C33 C30 C31 120.1(9) y
C33 C30 H30 119.9 y
C31 C30 H30 119.9 y
C27 C31 C30 118.8(9) y
C27 C31 H31 120.6 y
C30 C31 H31 120.6 y
N8 C32 C33 179.5(14) y
N2 C34 C35 112.9(6) y
N2 C34 H34 123.6 y
C35 C34 H34 123.6 y
C36 C35 C34 105.6(7) y
C36 C35 H35 127.2 y
C34 C35 H35 127.2 y
C35 C36 C37 108.5(7) y
C35 C36 H36 125.8 y
C37 C36 H36 125.8 y
C38 C37 N2 123.3(6) y
C38 C37 C36 129.6(7) y
N2 C37 C36 107.0(7) y
C39 C38 C37 125.1(6) y
C39 C38 C43 118.6(7) y
C37 C38 C43 116.2(6) y
C38 C39 N6 124.1(7) y
C38 C39 C40 127.0(7) y
N6 C39 C40 108.9(6) y
C41 C40 C39 106.3(6) y
C41 C40 H40 126.9 y
C39 C40 H40 126.9 y
C40 C41 C42 107.4(7) y
C40 C41 H41 126.3 y
C42 C41 H41 126.3 y
N6 C42 C41 111.0(7) y
N6 C42 H42 124.5 y
C41 C42 H42 124.5 y
C44 C43 C48 119.6(6) y
C44 C43 C38 121.5(8) y
C48 C43 C38 118.9(8) y
C43 C44 C45 120.6(8) y
C43 C44 H44 119.7 y
C45 C44 H44 119.7 y
C44 C45 C46 120.0(8) y
C44 C45 H45 120.0 y
C46 C45 H45 120.0 y
C47 C46 C45 120.2(6) y
C47 C46 C49 119.8(9) y
C45 C46 C49 120.0(9) y
C46 C47 C48 120.4(8) y
C46 C47 H47 119.8 y
C48 C47 H47 119.8 y
C47 C48 C43 119.1(8) y
C47 C48 H48 120.4 y
C43 C48 H48 120.4 y
N9 C49 C46 176.7(10) y
C29 C33 C30 120.1(9) y
C29 C33 C32 123.6(9) y
C30 C33 C32 116.3(10) y

loop_
_geom_bond_atom_site_label_1
_geom_bond_atom_site_label_2
_geom_bond_distance
_geom_bond_publ_flag
Co1 N5 1.925(6) y
Co1 N1 1.929(6) y
Co1 N2 1.930(6) y
Co1 N3 1.933(6) y
Co1 N6 1.933(6) y
Co1 N4 1.940(6) y
N1 C1 1.343(8) y
N1 C4 1.372(8) y
N2 C34 1.329(8) y
N2 C37 1.418(8) y
N3 C9 1.318(9) y
N3 C6 1.392(9) y
N4 C26 1.331(9) y
N4 C23 1.413(9) y
N5 C18 1.337(8) y
N5 C21 1.397(8) y
N6 C42 1.332(9) y
N6 C39 1.398(8) y
N7 C16 1.145(10) y
N8 C32 1.164(10) y
N9 C49 1.143(8) y
C1 C2 1.397(10) y
C1 H1 0.9500 y
C2 C3 1.368(9) y
C2 H2 0.9500 y
C3 C4 1.417(10) y
C3 H3 0.9500 y
C4 C5 1.406(10) y
C5 C6 1.408(11) y
C5 C10 1.492(10) y
C6 C7 1.420(10) y
C7 C8 1.350(10) y
C7 H7 0.9500 y
C8 C9 1.391(9) y
C8 H8 0.9500 y
C9 H9 0.9500 y
C10 C15 1.395(10) y
C10 C11 1.404(10) y
C11 C12 1.394(10) y
C11 H11 0.9500 y
C12 C13 1.382(11) y
C12 H12 0.9500 y
C13 C14 1.374(11) y
C13 C16 1.452(13) y
C14 C15 1.391(11) y
C14 H14 0.9500 y
C15 H15 0.9500 y
C18 C19 1.410(9) y
C18 H18 0.9500 y
C19 C20 1.392(10) y
C19 H19 0.9500 y
C20 C21 1.423(10) y
C20 H20 0.9500 y
C21 C22 1.396(10) y
C22 C23 1.378(11) y
C22 C27 1.476(10) y
C23 C24 1.440(11) y
C24 C25 1.403(11) y
C24 H24 0.9500 y
C25 C26 1.448(9) y
C25 H25 0.9500 y
C26 H26 0.9500 y
C27 C31 1.353(10) y
C27 C28 1.356(10) y
C28 C29 1.370(10) y
C28 H28 0.9500 y
C29 C33 1.351(11) y
C29 H29 0.9500 y
C30 C33 1.366(12) y
C30 C31 1.410(11) y
C30 H30 0.9500 y
C31 H31 0.9500 y
C32 C33 1.460(13) y
C34 C35 1.407(9) y
C34 H34 0.9500 y
C35 C36 1.363(9) y
C35 H35 0.9500 y
C36 C37 1.432(10) y
C36 H36 0.9500 y
C37 C38 1.408(9) y
C38 C39 1.380(9) y
C38 C43 1.505(9) y
C39 C40 1.415(10) y
C40 C41 1.370(9) y
C40 H40 0.9500 y
C41 C42 1.400(9) y
C41 H41 0.9500 y
C42 H42 0.9500 y
C43 C44 1.377(10) y
C43 C48 1.411(11) y
C44 C45 1.382(9) y
C44 H44 0.9500 y
C45 C46 1.386(10) y
C45 H45 0.9500 y
C46 C47 1.376(11) y
C46 C49 1.417(10) y
C47 C48 1.394(9) y
C47 H47 0.9500 y
C48 H48 0.9500 y
